data_7062119
loop_
_publ_author_name
'Kang, Lu-Lu'
'Zuo, Shuai-Wu'
'Han, Bing-Xue'
'Li, Gang'

_publ_section_title
;
 Comparative study on proton conductivity of a polypyridinyl
 multicarboxylate-based hydrogen-bonded organic framework and related
 chitosan composite membrane
;
_journal_issue 3
_journal_name_full 'New Journal of Chemistry'
_journal_page_first 1299
_journal_page_last 1307
_journal_paper_doi 10.1039/D2NJ04779A
_journal_volume 47
_journal_year 2023
_chemical_formula_moiety 'C24 H15 N3 O6, 4(H2 O)'
_chemical_formula_sum 'C24 H23 N3 O10'
_chemical_formula_weight 513.45
_space_group_crystal_system monoclinic
_space_group_IT_number 14
_space_group_name_Hall '-P 2yn'
_space_group_name_H-M_alt 'P 1 21/n 1'
_atom_sites_solution_hydrogens mixed
_atom_sites_solution_primary iterative
_audit_creation_date 2020-07-02
_audit_creation_method
;
Olex2 1.2
(compiled 2018.05.29 svn.r3508 for OlexSys, GUI svn.r5506)
;
_audit_update_record
;
2022-03-14 deposited with the CCDC.	2022-12-05 downloaded from the CCDC.
;
_cell_angle_alpha 90
_cell_angle_beta 92.417(3)
_cell_angle_gamma 90
_cell_formula_units_Z 4
_cell_length_a 7.9842(3)
_cell_length_b 18.7164(7)
_cell_length_c 15.8121(5)
_cell_measurement_reflns_used 2252
_cell_measurement_temperature 293(2)
_cell_measurement_theta_max 69.8960
_cell_measurement_theta_min 4.7000
_cell_volume 2360.79(15)
_computing_cell_refinement 'CrysAlisPro 1.171.40.53 (Rigaku OD, 2019)'
_computing_data_collection 'CrysAlisPro 1.171.40.53 (Rigaku OD, 2019)'
_computing_data_reduction 'CrysAlisPro 1.171.40.53 (Rigaku OD, 2019)'
_computing_molecular_graphics 'Olex2 (Dolomanov et al., 2009)'
_computing_publication_material 'Olex2 (Dolomanov et al., 2009)'
_computing_structure_refinement 'ShelXL (Sheldrick, 2015)'
_computing_structure_solution
;
Superflip (Palatinus & Chapuis, 2007;Palatinus & van der Lee, 2008;
Palatinus et al., 2012)
;
_diffrn_ambient_temperature 293(2)
_diffrn_detector 'CCD plate'
_diffrn_detector_area_resol_mean 16.2312
_diffrn_detector_type Eos
_diffrn_measured_fraction_theta_full 0.997
_diffrn_measured_fraction_theta_max 0.997
_diffrn_measurement_details
;
List of Runs (angles in degrees, time in seconds):

  # Type    Start    End  Width  t~exp~   \w     \q     \k     \f   Frames
#--------------------------------------------------------------------------
  1  \w   -104.00 -11.00   1.00    6.00    --  -33.50 -37.00 -30.00   93
  2  \w   -105.00 -79.00   1.00    6.00    --  -33.50 178.00  30.00   26
  3  \w     26.00  73.00   1.00    6.00    --   36.47 -99.00  90.00   47
  4  \w     16.00 106.00   1.00    6.00    --   36.47  77.00 -90.00   90
  5  \w     -2.00  33.00   1.00    6.00    --   36.47 -99.00 -30.00   35
  6  \w     57.00  83.00   1.00    6.00    --   36.47 178.00 120.00   26
  7  \w     12.00  86.00   1.00    6.00    --   36.47  77.00-150.00   74
  8  \w     93.00 125.00   1.00   12.00    --  108.00  61.00  30.00   32
  9  \w    110.00 157.00   1.00   12.00    --  108.00 111.00  60.00   47
 10  \w     39.00 112.00   1.00   12.00    --  108.00-111.00-120.00   73
 11  \w     60.00 122.00   1.00   12.00    --  108.00 -61.00 -90.00   62
 12  \w     49.00  98.00   1.00   12.00    --  108.00 -94.00  60.00   49
 13  \w    138.00 176.00   1.00   12.00    --  108.00  61.00  30.00   38
 14  \w    100.00 138.00   1.00   12.00    --  108.00 111.00   0.00   38
 15  \w     41.00 104.00   1.00   12.00    --  108.00 -94.00 -90.00   63
 16  \w     72.00 150.00   1.00   12.00    --  108.00  15.00 120.00   78
;
_diffrn_measurement_device 'four-circle diffractometer'
_diffrn_measurement_device_type 'Xcalibur, Eos, Gemini'
_diffrn_measurement_method '\w scans'
_diffrn_orient_matrix_type 'CrysAlisPro convention (1999,Acta A55,543-557)'
_diffrn_orient_matrix_UB_11 0.0172683000
_diffrn_orient_matrix_UB_12 -0.0438163000
_diffrn_orient_matrix_UB_13 -0.0816612000
_diffrn_orient_matrix_UB_21 0.0359096000
_diffrn_orient_matrix_UB_22 0.0691774000
_diffrn_orient_matrix_UB_23 -0.0489432000
_diffrn_orient_matrix_UB_31 0.1889852000
_diffrn_orient_matrix_UB_32 -0.0091014000
_diffrn_orient_matrix_UB_33 0.0209911000
_diffrn_radiation_monochromator graphite
_diffrn_radiation_probe x-ray
_diffrn_radiation_type CuK\a
_diffrn_radiation_wavelength 1.54184
_diffrn_reflns_av_R_equivalents 0.0309
_diffrn_reflns_av_unetI/netI 0.0420
_diffrn_reflns_Laue_measured_fraction_full 0.997
_diffrn_reflns_Laue_measured_fraction_max 0.997
_diffrn_reflns_limit_h_max 9
_diffrn_reflns_limit_h_min -7
_diffrn_reflns_limit_k_max 14
_diffrn_reflns_limit_k_min -22
_diffrn_reflns_limit_l_max 18
_diffrn_reflns_limit_l_min -14
_diffrn_reflns_number 8515
_diffrn_reflns_point_group_measured_fraction_full 0.997
_diffrn_reflns_point_group_measured_fraction_max 0.997
_diffrn_reflns_theta_full 67.056
_diffrn_reflns_theta_max 67.056
_diffrn_reflns_theta_min 3.661
_diffrn_source 'fine-focus sealed X-ray tube'
_diffrn_source_type 'Enhance (Cu) X-ray Source'
_exptl_absorpt_coefficient_mu 0.971
_exptl_absorpt_correction_T_max 1.00000
_exptl_absorpt_correction_T_min 0.27035
_exptl_absorpt_correction_type multi-scan
_exptl_absorpt_process_details
;
CrysAlisPro 1.171.40.53 (Rigaku Oxford Diffraction, 2019)
Empirical absorption correction using spherical harmonics,
 implemented in SCALE3 ABSPACK scaling algorithm.
;
_exptl_crystal_colour 'clear violet'
_exptl_crystal_colour_lustre clear
_exptl_crystal_colour_primary violet
_exptl_crystal_density_diffrn 1.445
_exptl_crystal_description prism
_exptl_crystal_F_000 1072
_exptl_crystal_size_max 0.12
_exptl_crystal_size_mid 0.1
_exptl_crystal_size_min 0.06
_refine_diff_density_max 0.365
_refine_diff_density_min -0.350
_refine_diff_density_rms 0.058
_refine_ls_extinction_method none
_refine_ls_goodness_of_fit_ref 1.029
_refine_ls_hydrogen_treatment mixed
_refine_ls_matrix_type full
_refine_ls_number_parameters 346
_refine_ls_number_reflns 4219
_refine_ls_number_restraints 2
_refine_ls_restrained_S_all 1.028
_refine_ls_R_factor_all 0.0899
_refine_ls_R_factor_gt 0.0658
_refine_ls_shift/su_max 0.001
_refine_ls_shift/su_mean 0.000
_refine_ls_structure_factor_coef Fsqd
_refine_ls_weighting_details 'w=1/[\s^2^(Fo^2^)+(0.1036P)^2^+1.0507P] where P=(Fo^2^+2Fc^2^)/3'
_refine_ls_weighting_scheme calc
_refine_ls_wR_factor_gt 0.1769
_refine_ls_wR_factor_ref 0.2002
_reflns_Friedel_coverage 0.000
_reflns_number_gt 3050
_reflns_number_total 4219
_reflns_threshold_expression 'I > 2\s(I)'
_cod_data_source_file d2nj04779a2.cif
_cod_data_source_block lg202007hbx7
_cod_depositor_comments 'Adding full bibliography for 7062119.cif.'
_cod_original_cell_volume 2360.78(16)
_cod_database_code 7062119
_shelx_shelxl_version_number 2014/7
_chemical_oxdiff_formula C14H15N2O4Ce1
_shelx_space_group_comment
;
The symmetry employed for this shelxl refinement is uniquely defined
by the following loop, which should always be used as a source of
symmetry information in preference to the above space-group names.
They are only intended as comments.
;
_shelx_estimated_absorpt_t_max 0.944
_shelx_estimated_absorpt_t_min 0.892
_reflns_odcompleteness_completeness 99.73
_reflns_odcompleteness_iscentric 1
_reflns_odcompleteness_theta 66.97
_olex2_refinement_description
;
1. Fixed Uiso
 At 1.2 times of:
  All C(H) groups, All N(H) groups
 At 1.5 times of:
  All O(H) groups, All O(H,H) groups
2. Restrained distances
 O9-H9A
 0.9 with sigma of 0.02
 O9-H9B
 0.9 with sigma of 0.02
3.a Riding coordinates:
 O7(H7A,H7B), O10(H10A,H10B)
3.b Free rotating group:
 O8(H8A,H8B)
3.c Aromatic/amide H refined with riding coordinates:
 N1(H1), N3(H3), C5(H5), C7(H7), C10(H10), C11(H11), C12(H12), C13(H13),
 C16(H16), C18(H18), C21(H21), C22(H22), C23(H23), C24(H24)
3.d Idealised tetrahedral OH refined as rotating group:
 O2(H2)
;
_olex2_submission_special_instructions 'No special instructions were received'
_oxdiff_exptl_absorpt_empirical_details
;
Empirical correction (ABSPACK) includes:
- Absorption correction using spherical harmonics
- Frame scaling
;
_oxdiff_exptl_absorpt_empirical_full_max 3.421
_oxdiff_exptl_absorpt_empirical_full_min 0.719

loop_
_space_group_symop_operation_xyz
'x, y, z'
'-x+1/2, y+1/2, -z+1/2'
'-x, -y, -z'
'x-1/2, -y-1/2, z-1/2'

loop_
_atom_site_label
_atom_site_type_symbol
_atom_site_fract_x
_atom_site_fract_y
_atom_site_fract_z
_atom_site_U_iso_or_equiv
_atom_site_adp_type
_atom_site_occupancy
_atom_site_site_symmetry_order
_atom_site_calc_flag
_atom_site_refinement_flags_posn
_atom_site_refinement_flags_adp
_atom_site_refinement_flags_occupancy
_atom_site_disorder_assembly
_atom_site_disorder_group
O1 O -0.0141(3) 0.78378(13) 0.59761(15) 0.0560(6) Uani 1 1 d . . . . .
O2 O 0.0738(4) 0.70254(13) 0.69103(14) 0.0625(7) Uani 1 1 d . . . . .
H2 H 0.0180 0.7264 0.7229 0.094 Uiso 1 1 calc GR . . . .
O3 O 0.1706(3) 0.46232(12) 0.55387(15) 0.0543(6) Uani 1 1 d . . . . .
O4 O 0.2973(4) 0.46396(12) 0.43104(16) 0.0621(7) Uani 1 1 d . . . . .
O5 O 0.5868(3) 0.74235(15) 0.40282(17) 0.0628(7) Uani 1 1 d . . . . .
O6 O 0.3998(3) 0.72771(16) 0.29693(15) 0.0663(7) Uani 1 1 d . . . . .
O7 O 0.3217(4) 0.32589(14) 0.4344(2) 0.0836(10) Uani 1 1 d . . . . .
H7A H 0.3495 0.3009 0.4777 0.125 Uiso 1 1 d R . . . .
H7B H 0.3316 0.3718 0.4276 0.125 Uiso 1 1 d R . . . .
O8 O 0.4092(5) 0.2439(3) 0.2901(3) 0.1142(14) Uani 1 1 d . . . . .
H8A H 0.4155 0.2872 0.3059 0.171 Uiso 1 1 d G . . . .
H8B H 0.3167 0.2369 0.2628 0.171 Uiso 1 1 d G . . . .
O9 O 0.8883(6) 0.6823(3) 0.3439(4) 0.1369(18) Uani 1 1 d D . . . .
H9A H 0.84(3) 0.721(7) 0.318(13) 0.52(15) Uiso 1 1 d D . . . .
H9B H 0.81(2) 0.686(15) 0.384(12) 0.7(2) Uiso 1 1 d D . . . .
N1 N 0.3873(3) 1.03321(13) 0.60881(16) 0.0393(6) Uani 1 1 d . . . . .
H1 H 0.3244 1.0494 0.5677 0.047 Uiso 1 1 calc R . . . .
N2 N 0.2470(3) 0.95309(12) 0.48524(14) 0.0349(5) Uani 1 1 d . . . . .
N3 N 0.0545(4) 1.02739(15) 0.36508(19) 0.0535(7) Uani 1 1 d . . . . .
H3 H 0.0986 1.0495 0.4082 0.064 Uiso 1 1 calc R . . . .
C1 C 0.0623(4) 0.72980(15) 0.61521(19) 0.0390(7) Uani 1 1 d . . . . .
C2 C 0.2304(4) 0.49480(16) 0.49610(19) 0.0407(7) Uani 1 1 d . . . . .
C3 C 0.4490(4) 0.72161(15) 0.37230(19) 0.0404(7) Uani 1 1 d . . . . .
C4 C 0.1578(3) 0.68814(14) 0.55220(17) 0.0327(6) Uani 1 1 d . . . . .
C5 C 0.1544(3) 0.61376(14) 0.55300(17) 0.0347(6) Uani 1 1 d . . . . .
H5 H 0.0966 0.5901 0.5945 0.042 Uiso 1 1 calc R . . . .
C6 C 0.2358(3) 0.57464(15) 0.49313(17) 0.0345(6) Uani 1 1 d . . . . .
C7 C 0.3264(4) 0.61037(15) 0.43268(18) 0.0368(6) Uani 1 1 d . . . . .
H7 H 0.3823 0.5843 0.3925 0.044 Uiso 1 1 calc R . . . .
C8 C 0.3338(3) 0.68441(14) 0.43199(17) 0.0333(6) Uani 1 1 d . . . . .
C9 C 0.2484(3) 0.72392(15) 0.49144(16) 0.0325(6) Uani 1 1 d . . . . .
C10 C 0.4512(4) 1.07966(17) 0.6658(2) 0.0478(8) Uani 1 1 d . . . . .
H10 H 0.4281 1.1282 0.6601 0.057 Uiso 1 1 calc R . . . .
C11 C 0.5504(4) 1.05586(19) 0.7323(2) 0.0507(8) Uani 1 1 d . . . . .
H11 H 0.5942 1.0876 0.7728 0.061 Uiso 1 1 calc R . . . .
C12 C 0.5843(4) 0.9837(2) 0.7382(2) 0.0547(9) Uani 1 1 d . . . . .
H12 H 0.6525 0.9665 0.7828 0.066 Uiso 1 1 calc R . . . .
C13 C 0.5177(4) 0.93706(18) 0.6784(2) 0.0474(7) Uani 1 1 d . . . . .
H13 H 0.5410 0.8885 0.6825 0.057 Uiso 1 1 calc R . . . .
C14 C 0.4166(3) 0.96255(15) 0.61264(18) 0.0359(6) Uani 1 1 d . . . . .
C15 C 0.3329(3) 0.91722(15) 0.54641(17) 0.0338(6) Uani 1 1 d . . . . .
C16 C 0.3412(3) 0.84341(15) 0.55059(17) 0.0355(6) Uani 1 1 d . . . . .
H16 H 0.4040 0.8207 0.5936 0.043 Uiso 1 1 calc R . . . .
C17 C 0.2535(3) 0.80416(15) 0.48892(17) 0.0329(6) Uani 1 1 d . . . . .
C18 C 0.1662(3) 0.84034(15) 0.42469(18) 0.0361(6) Uani 1 1 d . . . . .
H18 H 0.1087 0.8153 0.3818 0.043 Uiso 1 1 calc R . . . .
C19 C 0.1657(3) 0.91494(15) 0.42526(17) 0.0343(6) Uani 1 1 d . . . . .
C20 C 0.0701(3) 0.95528(16) 0.35769(18) 0.0378(6) Uani 1 1 d . . . . .
C21 C 0.0045(4) 0.91892(17) 0.2902(2) 0.0460(7) Uani 1 1 d . . . . .
H21 H 0.0173 0.8697 0.2860 0.055 Uiso 1 1 calc R . . . .
C22 C -0.0807(5) 0.9563(2) 0.2288(2) 0.0669(11) Uani 1 1 d . . . . .
H22 H -0.1264 0.9320 0.1821 0.080 Uiso 1 1 calc R . . . .
C23 C -0.1018(4) 1.0292(2) 0.2336(2) 0.0608(10) Uani 1 1 d . . . . .
H23 H -0.1611 1.0540 0.1911 0.073 Uiso 1 1 calc R . . . .
C24 C -0.0329(5) 1.0640(2) 0.3026(2) 0.0573(9) Uani 1 1 d . . . . .
H24 H -0.0455 1.1132 0.3071 0.069 Uiso 1 1 calc R . . . .
O10 O 0.7611(4) 0.8712(3) 0.4999(3) 0.1325(19) Uani 1 1 d . . . . .
H10A H 0.6869 0.8312 0.4989 0.199 Uiso 1 1 d R . . . .
H10B H 0.8516 0.8517 0.5182 0.199 Uiso 1 1 d R . . . .

loop_
_atom_site_aniso_label
_atom_site_aniso_U_11
_atom_site_aniso_U_22
_atom_site_aniso_U_33
_atom_site_aniso_U_23
_atom_site_aniso_U_13
_atom_site_aniso_U_12
O1 0.0684(15) 0.0531(14) 0.0476(14) 0.0058(11) 0.0169(11) 0.0201(12)
O2 0.104(2) 0.0524(14) 0.0335(12) 0.0059(11) 0.0269(12) 0.0218(13)
O3 0.0803(16) 0.0376(12) 0.0453(13) 0.0082(10) 0.0050(11) -0.0069(11)
O4 0.0972(19) 0.0346(12) 0.0561(15) -0.0061(11) 0.0209(14) 0.0019(12)
O5 0.0586(15) 0.0691(16) 0.0618(16) 0.0040(13) 0.0157(12) -0.0192(12)
O6 0.0794(17) 0.0851(19) 0.0354(13) 0.0148(12) 0.0136(12) -0.0163(14)
O7 0.118(2) 0.0401(14) 0.090(2) 0.0018(14) -0.0241(19) -0.0019(14)
O8 0.104(3) 0.145(4) 0.092(3) 0.016(3) -0.006(2) 0.015(3)
O9 0.098(3) 0.169(5) 0.146(4) -0.006(4) 0.038(3) 0.006(3)
N1 0.0443(13) 0.0357(12) 0.0379(13) -0.0029(10) 0.0023(10) -0.0025(10)
N2 0.0400(12) 0.0317(12) 0.0330(12) -0.0002(9) 0.0014(10) -0.0012(9)
N3 0.0664(18) 0.0485(16) 0.0454(16) -0.0009(13) 0.0015(13) 0.0031(13)
C1 0.0478(16) 0.0326(14) 0.0372(16) 0.0000(12) 0.0106(12) -0.0027(12)
C2 0.0499(17) 0.0360(15) 0.0358(16) -0.0003(12) -0.0030(13) -0.0034(12)
C3 0.0526(17) 0.0305(14) 0.0395(16) -0.0024(12) 0.0175(13) -0.0027(12)
C4 0.0389(14) 0.0336(14) 0.0255(13) 0.0001(11) 0.0019(10) -0.0009(11)
C5 0.0424(15) 0.0342(14) 0.0277(14) 0.0036(11) 0.0050(11) -0.0054(11)
C6 0.0434(15) 0.0319(14) 0.0282(14) -0.0006(11) 0.0009(11) -0.0014(11)
C7 0.0470(16) 0.0335(14) 0.0304(14) -0.0052(11) 0.0076(12) 0.0013(11)
C8 0.0410(14) 0.0310(13) 0.0280(14) -0.0014(10) 0.0040(11) -0.0017(11)
C9 0.0412(14) 0.0307(14) 0.0256(13) -0.0007(10) 0.0021(11) -0.0010(11)
C10 0.0550(18) 0.0398(16) 0.0488(19) -0.0123(14) 0.0057(14) -0.0042(13)
C11 0.0513(18) 0.0544(19) 0.0465(19) -0.0179(15) 0.0025(14) -0.0067(15)
C12 0.0539(19) 0.062(2) 0.048(2) -0.0072(16) -0.0110(15) 0.0014(16)
C13 0.0524(18) 0.0434(17) 0.0457(18) -0.0029(14) -0.0076(14) 0.0033(14)
C14 0.0381(14) 0.0372(15) 0.0328(14) -0.0036(12) 0.0054(11) -0.0031(11)
C15 0.0349(13) 0.0369(14) 0.0300(14) -0.0015(11) 0.0038(11) -0.0003(11)
C16 0.0412(15) 0.0354(14) 0.0298(14) 0.0016(11) 0.0012(11) 0.0013(11)
C17 0.0377(14) 0.0333(14) 0.0286(14) -0.0021(11) 0.0111(11) -0.0037(11)
C18 0.0447(15) 0.0358(15) 0.0278(14) -0.0028(11) 0.0030(11) -0.0035(12)
C19 0.0377(14) 0.0379(14) 0.0274(13) 0.0007(11) 0.0042(11) -0.0020(11)
C20 0.0400(15) 0.0407(15) 0.0328(15) 0.0014(12) 0.0033(11) 0.0024(12)
C21 0.0558(18) 0.0418(16) 0.0397(17) -0.0040(13) -0.0079(14) -0.0009(14)
C22 0.067(2) 0.088(3) 0.044(2) -0.0029(19) -0.0128(17) -0.011(2)
C23 0.0520(19) 0.085(3) 0.045(2) 0.0224(19) 0.0013(15) 0.0121(19)
C24 0.068(2) 0.0497(19) 0.055(2) 0.0135(17) 0.0126(17) 0.0172(17)
O10 0.091(3) 0.165(4) 0.141(4) 0.089(3) -0.006(2) 0.029(2)

loop_
_atom_type_symbol
_atom_type_description
_atom_type_scat_dispersion_real
_atom_type_scat_dispersion_imag
_atom_type_scat_source
C C 0.0181 0.0091 'International Tables Vol C Tables 4.2.6.8 and 6.1.1.4'
H H 0.0000 0.0000 'International Tables Vol C Tables 4.2.6.8 and 6.1.1.4'
N N 0.0311 0.0180 'International Tables Vol C Tables 4.2.6.8 and 6.1.1.4'
O O 0.0492 0.0322 'International Tables Vol C Tables 4.2.6.8 and 6.1.1.4'

loop_
_geom_angle_atom_site_label_1
_geom_angle_atom_site_label_2
_geom_angle_atom_site_label_3
_geom_angle
_geom_angle_site_symmetry_1
_geom_angle_site_symmetry_3
_geom_angle_publ_flag
C1 O2 H2 109.5 . . ?
H7A O7 H7B 128.3 . . ?
H8A O8 H8B 109.6 . . ?
H9A O9 H9B 88(10) . . ?
C10 N1 H1 118.4 . . ?
C10 N1 C14 123.3(3) . . ?
C14 N1 H1 118.4 . . ?
C19 N2 C15 117.6(2) . . ?
C20 N3 H3 120.7 . . ?
C20 N3 C24 118.7(3) . . ?
C24 N3 H3 120.7 . . ?
O1 C1 O2 123.8(3) . . ?
O1 C1 C4 123.3(3) . . ?
O2 C1 C4 112.9(2) . . ?
O3 C2 O4 123.8(3) . . ?
O3 C2 C6 122.5(3) . . ?
O4 C2 C6 113.7(3) . . ?
O5 C3 C8 116.8(3) . . ?
O6 C3 O5 125.5(3) . . ?
O6 C3 C8 117.6(3) . . ?
C5 C4 C1 120.2(2) . . ?
C5 C4 C9 119.7(2) . . ?
C9 C4 C1 120.0(2) . . ?
C4 C5 H5 119.5 . . ?
C6 C5 C4 120.9(3) . . ?
C6 C5 H5 119.5 . . ?
C5 C6 C2 119.6(3) . . ?
C5 C6 C7 119.2(3) . . ?
C7 C6 C2 121.1(3) . . ?
C6 C7 H7 119.7 . . ?
C8 C7 C6 120.6(3) . . ?
C8 C7 H7 119.7 . . ?
C7 C8 C3 119.4(2) . . ?
C7 C8 C9 120.1(3) . . ?
C9 C8 C3 120.2(2) . . ?
C4 C9 C17 120.8(2) . . ?
C8 C9 C4 119.4(3) . . ?
C8 C9 C17 119.8(2) . . ?
N1 C10 H10 120.0 . . ?
N1 C10 C11 120.0(3) . . ?
C11 C10 H10 120.0 . . ?
C10 C11 H11 120.7 . . ?
C10 C11 C12 118.5(3) . . ?
C12 C11 H11 120.7 . . ?
C11 C12 H12 119.8 . . ?
C13 C12 C11 120.3(3) . . ?
C13 C12 H12 119.8 . . ?
C12 C13 H13 120.1 . . ?
C14 C13 C12 119.8(3) . . ?
C14 C13 H13 120.1 . . ?
N1 C14 C13 118.1(3) . . ?
N1 C14 C15 117.3(3) . . ?
C13 C14 C15 124.6(3) . . ?
N2 C15 C14 115.1(2) . . ?
N2 C15 C16 123.8(3) . . ?
C16 C15 C14 121.2(3) . . ?
C15 C16 H16 120.9 . . ?
C15 C16 C17 118.2(3) . . ?
C17 C16 H16 120.9 . . ?
C16 C17 C9 121.6(2) . . ?
C18 C17 C9 119.7(2) . . ?
C18 C17 C16 118.7(3) . . ?
C17 C18 H18 120.5 . . ?
C17 C18 C19 119.1(3) . . ?
C19 C18 H18 120.5 . . ?
N2 C19 C18 122.6(3) . . ?
N2 C19 C20 117.2(2) . . ?
C18 C19 C20 120.2(2) . . ?
N3 C20 C19 119.1(3) . . ?
C21 C20 N3 122.2(3) . . ?
C21 C20 C19 118.7(3) . . ?
C20 C21 H21 121.0 . . ?
C20 C21 C22 118.1(3) . . ?
C22 C21 H21 121.0 . . ?
C21 C22 H22 119.0 . . ?
C21 C22 C23 122.1(3) . . ?
C23 C22 H22 119.0 . . ?
C22 C23 H23 121.0 . . ?
C24 C23 C22 118.1(3) . . ?
C24 C23 H23 121.0 . . ?
N3 C24 H24 119.6 . . ?
C23 C24 N3 120.9(3) . . ?
C23 C24 H24 119.6 . . ?
H10A O10 H10B 100.8 . . ?

loop_
_geom_bond_atom_site_label_1
_geom_bond_atom_site_label_2
_geom_bond_distance
_geom_bond_site_symmetry_2
_geom_bond_publ_flag
O1 C1 1.206(4) . ?
O2 H2 0.8200 . ?
O2 C1 1.303(4) . ?
O3 C2 1.212(4) . ?
O4 C2 1.312(4) . ?
O5 C3 1.245(4) . ?
O6 C3 1.244(4) . ?
O7 H7A 0.8502 . ?
O7 H7B 0.8696 . ?
O8 H8A 0.8492 . ?
O8 H8B 0.8493 . ?
O9 H9A 0.91(2) . ?
O9 H9B 0.91(2) . ?
N1 H1 0.8600 . ?
N1 C10 1.338(4) . ?
N1 C14 1.344(4) . ?
N2 C15 1.342(4) . ?
N2 C19 1.334(4) . ?
N3 H3 0.8600 . ?
N3 C20 1.361(4) . ?
N3 C24 1.369(4) . ?
C1 C4 1.499(4) . ?
C2 C6 1.496(4) . ?
C3 C8 1.514(4) . ?
C4 C5 1.392(4) . ?
C4 C9 1.397(4) . ?
C5 H5 0.9300 . ?
C5 C6 1.381(4) . ?
C6 C7 1.394(4) . ?
C7 H7 0.9300 . ?
C7 C8 1.387(4) . ?
C8 C9 1.397(4) . ?
C9 C17 1.503(4) . ?
C10 H10 0.9300 . ?
C10 C11 1.365(5) . ?
C11 H11 0.9300 . ?
C11 C12 1.380(5) . ?
C12 H12 0.9300 . ?
C12 C13 1.378(5) . ?
C13 H13 0.9300 . ?
C13 C14 1.375(4) . ?
C14 C15 1.484(4) . ?
C15 C16 1.385(4) . ?
C16 H16 0.9300 . ?
C16 C17 1.387(4) . ?
C17 C18 1.384(4) . ?
C18 H18 0.9300 . ?
C18 C19 1.396(4) . ?
C19 C20 1.492(4) . ?
C20 C21 1.353(4) . ?
C21 H21 0.9300 . ?
C21 C22 1.356(5) . ?
C22 H22 0.9300 . ?
C22 C23 1.376(6) . ?
C23 H23 0.9300 . ?
C23 C24 1.366(6) . ?
C24 H24 0.9300 . ?
O10 H10A 0.9544 . ?
O10 H10B 0.8492 . ?

loop_
_geom_hbond_atom_site_label_D
_geom_hbond_atom_site_label_H
_geom_hbond_atom_site_label_A
_geom_hbond_distance_DH
_geom_hbond_distance_HA
_geom_hbond_distance_DA
_geom_hbond_angle_DHA
_geom_hbond_site_symmetry_A
O2 H2 O6 0.82 1.76 2.576(3) 175.6 4_576
O7 H7B O4 0.87 1.75 2.592(4) 162.9 .
O8 H8A O7 0.85 2.31 2.860(6) 122.7 .
O8 H8B O6 0.85 1.94 2.790(5) 175.9 2_545
O9 H9B O5 0.91(2) 2.11(18) 2.849(5) 138(23) .
N1 H1 O10 0.86 1.94 2.718(4) 150.2 3_676
O10 H10B O1 0.85 2.06 2.837(4) 152.6 1_655

loop_
_geom_torsion_atom_site_label_1
_geom_torsion_atom_site_label_2
_geom_torsion_atom_site_label_3
_geom_torsion_atom_site_label_4
_geom_torsion
_geom_torsion_site_symmetry_1
_geom_torsion_site_symmetry_2
_geom_torsion_site_symmetry_3
_geom_torsion_site_symmetry_4
_geom_torsion_publ_flag
O1 C1 C4 C5 -140.0(3) . . . . ?
O1 C1 C4 C9 38.9(4) . . . . ?
O2 C1 C4 C5 41.5(4) . . . . ?
O2 C1 C4 C9 -139.5(3) . . . . ?
O3 C2 C6 C5 -7.1(4) . . . . ?
O3 C2 C6 C7 170.6(3) . . . . ?
O4 C2 C6 C5 173.3(3) . . . . ?
O4 C2 C6 C7 -9.0(4) . . . . ?
O5 C3 C8 C7 -99.2(3) . . . . ?
O5 C3 C8 C9 74.7(4) . . . . ?
O6 C3 C8 C7 79.5(4) . . . . ?
O6 C3 C8 C9 -106.7(3) . . . . ?
N1 C10 C11 C12 1.0(5) . . . . ?
N1 C14 C15 N2 5.3(4) . . . . ?
N1 C14 C15 C16 -172.9(3) . . . . ?
N2 C15 C16 C17 -1.1(4) . . . . ?
N2 C19 C20 N3 -7.2(4) . . . . ?
N2 C19 C20 C21 171.6(3) . . . . ?
N3 C20 C21 C22 -0.6(5) . . . . ?
C1 C4 C5 C6 177.2(3) . . . . ?
C1 C4 C9 C8 -178.6(3) . . . . ?
C1 C4 C9 C17 0.8(4) . . . . ?
C2 C6 C7 C8 -178.3(3) . . . . ?
C3 C8 C9 C4 -172.8(3) . . . . ?
C3 C8 C9 C17 7.7(4) . . . . ?
C4 C5 C6 C2 179.7(3) . . . . ?
C4 C5 C6 C7 1.9(4) . . . . ?
C4 C9 C17 C16 71.0(3) . . . . ?
C4 C9 C17 C18 -107.7(3) . . . . ?
C5 C4 C9 C8 0.3(4) . . . . ?
C5 C4 C9 C17 179.7(3) . . . . ?
C5 C6 C7 C8 -0.6(4) . . . . ?
C6 C7 C8 C3 173.0(3) . . . . ?
C6 C7 C8 C9 -0.9(4) . . . . ?
C7 C8 C9 C4 1.0(4) . . . . ?
C7 C8 C9 C17 -178.5(3) . . . . ?
C8 C9 C17 C16 -109.5(3) . . . . ?
C8 C9 C17 C18 71.8(3) . . . . ?
C9 C4 C5 C6 -1.7(4) . . . . ?
C9 C17 C18 C19 177.1(2) . . . . ?
C10 N1 C14 C13 -0.2(4) . . . . ?
C10 N1 C14 C15 178.2(3) . . . . ?
C10 C11 C12 C13 -0.6(5) . . . . ?
C11 C12 C13 C14 -0.2(5) . . . . ?
C12 C13 C14 N1 0.6(5) . . . . ?
C12 C13 C14 C15 -177.6(3) . . . . ?
C13 C14 C15 N2 -176.5(3) . . . . ?
C13 C14 C15 C16 5.3(4) . . . . ?
C14 N1 C10 C11 -0.6(5) . . . . ?
C14 C15 C16 C17 176.9(2) . . . . ?
C15 N2 C19 C18 0.6(4) . . . . ?
C15 N2 C19 C20 179.8(2) . . . . ?
C15 C16 C17 C9 -176.7(2) . . . . ?
C15 C16 C17 C18 2.0(4) . . . . ?
C16 C17 C18 C19 -1.7(4) . . . . ?
C17 C18 C19 N2 0.3(4) . . . . ?
C17 C18 C19 C20 -178.9(2) . . . . ?
C18 C19 C20 N3 172.0(3) . . . . ?
C18 C19 C20 C21 -9.2(4) . . . . ?
C19 N2 C15 C14 -178.3(2) . . . . ?
C19 N2 C15 C16 -0.2(4) . . . . ?
C19 C20 C21 C22 -179.4(3) . . . . ?
C20 N3 C24 C23 -0.7(5) . . . . ?
C20 C21 C22 C23 -0.1(6) . . . . ?
C21 C22 C23 C24 0.4(6) . . . . ?
C22 C23 C24 N3 0.0(5) . . . . ?
C24 N3 C20 C19 179.7(3) . . . . ?
C24 N3 C20 C21 1.0(5) . . . . ?
